data_7061583
loop_
_publ_author_name
'Tripathi, Abhishek'
'Deka, Rajesh'
'Butcher, Ray J.'
'Turner, David R.'
'Deacon, Glen B.'
'Singh, Harkesh B.'

_publ_section_title
;
 Exploring the reactivity of L-tellurocystine, Te-protected
 tellurocysteine conjugates and diorganodiselenides towards hydrogen
 peroxide: synthesis and molecular structure analysis
;
_journal_issue 22
_journal_name_full 'New Journal of Chemistry'
_journal_page_first 10550
_journal_page_last 10559
_journal_paper_doi 10.1039/D2NJ00997H
_journal_volume 46
_journal_year 2022
_chemical_formula_moiety 'C14 H14 O2 Se'
_chemical_formula_sum 'C14 H14 O2 Se'
_chemical_formula_weight 293.225
_space_group_crystal_system monoclinic
_space_group_IT_number 14
_space_group_name_Hall '-P 2ybc'
_space_group_name_H-M_alt 'P 1 21/c 1'
_symmetry_Int_Tables_number 14
_atom_sites_solution_primary iterative
_audit_creation_date 2021-02-22
_audit_creation_method
;
Olex2 1.3
(compiled 2020.11.12 svn.r5f609507 for OlexSys, GUI svn.r6226)
;
_audit_update_record
;
2021-09-28 deposited with the CCDC.	2022-03-28 downloaded from the CCDC.
;
_cell_angle_alpha 90
_cell_angle_beta 106.301(4)
_cell_angle_gamma 90
_cell_formula_units_Z 4
_cell_length_a 8.9483(4)
_cell_length_b 14.4494(5)
_cell_length_c 9.9106(4)
_cell_measurement_reflns_used 5404
_cell_measurement_temperature 123.00(10)
_cell_measurement_theta_max 31.8330
_cell_measurement_theta_min 3.5330
_cell_volume 1229.90(9)
_computing_cell_refinement 'CrysAlisPro 1.171.40.53 (Rigaku OD, 2019)'
_computing_data_collection 'CrysAlisPro 1.171.40.53 (Rigaku OD, 2019)'
_computing_data_reduction 'CrysAlisPro 1.171.40.53 (Rigaku OD, 2019)'
_computing_molecular_graphics 'Olex2 1.3 (Dolomanov et al., 2009)'
_computing_publication_material 'Olex2 1.3 (Dolomanov et al., 2009)'
_computing_structure_refinement 'olex2.refine 1.3 (Bourhis et al., 2015)'
_computing_structure_solution 'olex2.solve 1.3 (Bourhis et al., 2015)'
_diffrn_ambient_environment N~2~
_diffrn_ambient_temperature 123.00(10)
_diffrn_detector 'CCD plate'
_diffrn_detector_area_resol_mean 10.0000
_diffrn_detector_type HyPix
_diffrn_measured_fraction_theta_full 0.9978
_diffrn_measured_fraction_theta_max 0.8101
_diffrn_measurement_details
;
List of Runs (angles in degrees, time in seconds):

  # Type    Start    End  Width  t~exp~   \w     \q     \k     \f   Frames
#--------------------------------------------------------------------------
  1  \w    -41.00  37.00   0.50    4.00    --    7.72 -92.00-143.00  156
  2  \w    -32.00  -7.00   0.50    4.00    --   -8.65 -92.00-143.00   50
  3  \w    -34.00  20.00   0.50    4.00    --   -8.65  92.00 -30.00  108
  4  \w    -23.00  21.00   0.50    4.00    --    7.72 -99.00 150.00   88
  5  \w    -23.00  24.00   0.50    4.00    --   -8.65 -99.00   0.00   94
  6  \w    -12.00  20.00   0.50    4.00    --   -8.65 -99.00 -90.00   64
  7  \w    -23.00  23.00   0.50    4.00    --   -8.65 -99.00  60.00   92
;
_diffrn_measurement_device 'four-circle diffractometer'
_diffrn_measurement_device_type 'XtaLAB Synergy, Dualflex, HyPix'
_diffrn_measurement_method '\w scans'
_diffrn_orient_matrix_type 'CrysAlisPro convention (1999,Acta A55,543-557)'
_diffrn_orient_matrix_UB_11 0.0301029000
_diffrn_orient_matrix_UB_12 0.0024407000
_diffrn_orient_matrix_UB_13 0.0741774000
_diffrn_orient_matrix_UB_21 -0.0289375000
_diffrn_orient_matrix_UB_22 -0.0450593000
_diffrn_orient_matrix_UB_23 0.0059807000
_diffrn_orient_matrix_UB_31 0.0712722000
_diffrn_orient_matrix_UB_32 -0.0193086000
_diffrn_orient_matrix_UB_33 -0.0046408000
_diffrn_radiation_monochromator mirror
_diffrn_radiation_probe x-ray
_diffrn_radiation_type 'Mo K\a'
_diffrn_radiation_wavelength 0.71073
_diffrn_reflns_av_R_equivalents 0.0481
_diffrn_reflns_av_unetI/netI 0.0523
_diffrn_reflns_Laue_measured_fraction_full 0.9978
_diffrn_reflns_Laue_measured_fraction_max 0.8101
_diffrn_reflns_limit_h_max 10
_diffrn_reflns_limit_h_min -13
_diffrn_reflns_limit_k_max 21
_diffrn_reflns_limit_k_min -21
_diffrn_reflns_limit_l_max 12
_diffrn_reflns_limit_l_min -13
_diffrn_reflns_number 13287
_diffrn_reflns_point_group_measured_fraction_full 0.9978
_diffrn_reflns_point_group_measured_fraction_max 0.8101
_diffrn_reflns_theta_full 25.2417
_diffrn_reflns_theta_max 32.10
_diffrn_reflns_theta_min 3.54
_diffrn_source 'micro-focus sealed X-ray tube'
_diffrn_source_type 'PhotonJet (Mo) X-ray Source'
_exptl_absorpt_coefficient_mu 3.039
_exptl_absorpt_correction_T_max 1.00000
_exptl_absorpt_correction_T_min 0.64719
_exptl_absorpt_correction_type multi-scan
_exptl_absorpt_process_details
;
CrysAlisPro 1.171.40.53 (Rigaku Oxford Diffraction, 2019)
Empirical absorption correction using spherical harmonics,
 implemented in SCALE3 ABSPACK scaling algorithm.
;
_exptl_crystal_colour colourless
_exptl_crystal_colour_primary colourless
_exptl_crystal_density_diffrn 1.584
_exptl_crystal_description block
_exptl_crystal_F_000 592.177
_exptl_crystal_size_max 0.2
_exptl_crystal_size_mid 0.15
_exptl_crystal_size_min 0.1
_refine_diff_density_max 0.6821
_refine_diff_density_min -0.7190
_refine_diff_density_rms 0.1660
_refine_ls_d_res_high 0.6688
_refine_ls_d_res_low 5.7534
_refine_ls_goodness_of_fit_ref 1.0063
_refine_ls_hydrogen_treatment constr
_refine_ls_matrix_type full
_refine_ls_number_constraints 24
_refine_ls_number_parameters 156
_refine_ls_number_reflns 3493
_refine_ls_number_restraints 0
_refine_ls_restrained_S_all 1.0063
_refine_ls_R_factor_all 0.0560
_refine_ls_R_factor_gt 0.0353
_refine_ls_shift/su_max 0.0008
_refine_ls_shift/su_mean 0.0000
_refine_ls_structure_factor_coef Fsqd
_refine_ls_weighting_details 'w=1/[\s^2^(Fo^2^)+(0.0452P)^2^+0.2471P] where P=(Fo^2^+2Fc^2^)/3'
_refine_ls_weighting_scheme calc
_refine_ls_wR_factor_gt 0.0814
_refine_ls_wR_factor_ref 0.0880
_reflns_Friedel_coverage 0.0
_reflns_limit_h_max 12
_reflns_limit_h_min -13
_reflns_limit_k_max 21
_reflns_limit_k_min 0
_reflns_limit_l_max 13
_reflns_limit_l_min 0
_reflns_number_gt 2657
_reflns_number_total 3493
_reflns_threshold_expression I>=2u(I)
_cod_data_source_file d2nj00997h2.cif
_cod_data_source_block exp_1253
_cod_database_code 7061583
_reflns_odcompleteness_completeness 99.64
_reflns_odcompleteness_iscentric 1
_reflns_odcompleteness_theta 27.82
_olex2_refinement_description
;
1. Fixed Uiso
 At 1.2 times of:
  All C(H) groups
 At 1.5 times of:
  All C(H,H,H) groups
2.a Aromatic/amide H refined with riding coordinates:
 C006(H006), C007(H007), C008(H008), C009(H009), C00A(H00A), C00B(H00B),
 C00E(H00E), C00G(H00G)
2.b Idealised Me refined as rotating group:
 C00F(H00c,H00d,H00f), C00H(H00h,H00i,H00j)
;
_olex2_submission_special_instructions 'No special instructions were received'
_oxdiff_exptl_absorpt_empirical_details
;
Empirical correction (ABSPACK) includes:
- Absorption correction using spherical harmonics
- Frame scaling
;
_oxdiff_exptl_absorpt_empirical_full_max 1.545
_oxdiff_exptl_absorpt_empirical_full_min 0.712

loop_
_space_group_symop_id
_space_group_symop_operation_xyz
1 x,y,z
2 -x,y+1/2,-z+1/2
3 -x,-y,-z
4 x,-y-1/2,z-1/2

loop_
_atom_site_label
_atom_site_type_symbol
_atom_site_fract_x
_atom_site_fract_y
_atom_site_fract_z
_atom_site_U_iso_or_equiv
_atom_site_adp_type
_atom_site_occupancy
_atom_site_refinement_flags_posn
Se1 Se 0.26815(2) 0.466982(15) 0.71154(2) 0.01703(9) Uani 1.000000 .
O1 O 0.13590(19) 0.40821(12) 0.59748(19) 0.0237(4) Uani 1.000000 .
O2 O 0.41331(19) 0.41057(12) 0.81264(18) 0.0228(4) Uani 1.000000 .
C1 C 0.3489(3) 0.55822(16) 0.6124(3) 0.0170(5) Uani 1.000000 .
C2 C 0.5096(3) 0.56769(17) 0.6385(3) 0.0190(5) Uani 1.000000 .
H006 H 0.5779(3) 0.53007(17) 0.7038(3) 0.0228(6) Uiso 1.000000 R
C3 C 0.5646(3) 0.63448(17) 0.5649(3) 0.0206(5) Uani 1.000000 .
H009 H 0.6714(3) 0.64136(17) 0.5805(3) 0.0248(6) Uiso 1.000000 R
C4 C 0.4633(3) 0.69199(16) 0.4673(3) 0.0204(5) Uani 1.000000 .
C5 C 0.3032(3) 0.68024(17) 0.4447(3) 0.0215(5) Uani 1.000000 .
H00A H 0.2347(3) 0.71846(17) 0.3807(3) 0.0259(6) Uiso 1.000000 R
C6 C 0.2441(3) 0.61317(17) 0.5151(3) 0.0202(5) Uani 1.000000 .
H008 H 0.1373(3) 0.60507(17) 0.4978(3) 0.0242(6) Uiso 1.000000 R
C7 C 0.5228(3) 0.76500(18) 0.3886(3) 0.0268(6) Uani 1.000000 .
H00c H 0.549(2) 0.8194(5) 0.4460(8) 0.0402(9) Uiso 1.000000 GR
H00d H 0.6137(13) 0.7425(5) 0.3658(18) 0.0402(9) Uiso 1.000000 GR
H00f H 0.4437(8) 0.7799(10) 0.3037(10) 0.0402(9) Uiso 1.000000 GR
C8 C 0.1691(3) 0.53486(15) 0.8283(3) 0.0176(5) Uani 1.000000 .
C9 C 0.2554(3) 0.55406(17) 0.9643(3) 0.0221(5) Uani 1.000000 .
H007 H 0.3573(3) 0.53305(17) 0.9984(3) 0.0266(6) Uiso 1.000000 R
C10 C 0.1866(3) 0.60537(18) 1.0488(3) 0.0237(5) Uani 1.000000 .
H00E H 0.2429(3) 0.61844(18) 1.1409(3) 0.0285(6) Uiso 1.000000 R
C11 C 0.0342(3) 0.63778(16) 0.9980(3) 0.0216(5) Uani 1.000000 .
C12 C -0.0482(3) 0.61670(18) 0.8613(3) 0.0248(5) Uani 1.000000 .
H00G H -0.1501(3) 0.63761(18) 0.8268(3) 0.0297(6) Uiso 1.000000 R
C13 C 0.0172(3) 0.56517(18) 0.7743(3) 0.0230(5) Uani 1.000000 .
H00B H -0.0393(3) 0.55141(18) 0.6824(3) 0.0276(6) Uiso 1.000000 R
C14 C -0.0384(3) 0.6952(2) 1.0892(3) 0.0324(6) Uani 1.000000 .
H00h H 0.0078(17) 0.6795(10) 1.1860(3) 0.0486(10) Uiso 1.000000 GR
H00i H -0.021(2) 0.7596(2) 1.0751(16) 0.0486(10) Uiso 1.000000 GR
H00j H -0.1483(5) 0.6833(11) 1.0646(14) 0.0486(10) Uiso 1.000000 GR

loop_
_atom_site_aniso_label
_atom_site_aniso_U_11
_atom_site_aniso_U_22
_atom_site_aniso_U_33
_atom_site_aniso_U_12
_atom_site_aniso_U_13
_atom_site_aniso_U_23
Se1 0.01273(12) 0.02099(13) 0.01685(14) -0.00094(9) 0.00326(8) -0.00135(9)
O1 0.0167(8) 0.0276(9) 0.0253(10) -0.0060(7) 0.0034(7) -0.0069(7)
O2 0.0161(8) 0.0279(9) 0.0221(9) 0.0046(7) 0.0017(7) 0.0034(7)
C1 0.0148(11) 0.0197(11) 0.0168(12) -0.0015(8) 0.0051(9) -0.0019(8)
C2 0.0146(11) 0.0245(12) 0.0175(12) 0.0023(9) 0.0039(9) -0.0016(9)
C3 0.0143(11) 0.0280(13) 0.0199(13) -0.0016(9) 0.0051(10) -0.0037(10)
C4 0.0242(12) 0.0198(11) 0.0183(12) -0.0006(9) 0.0077(10) -0.0032(9)
C5 0.0198(12) 0.0232(12) 0.0191(13) 0.0031(9) 0.0012(10) 0.0004(9)
C6 0.0118(10) 0.0270(12) 0.0206(13) 0.0006(9) 0.0028(9) -0.0022(10)
C7 0.0290(14) 0.0259(13) 0.0261(15) -0.0038(10) 0.0089(11) 0.0019(10)
C8 0.0163(11) 0.0210(11) 0.0166(12) -0.0013(9) 0.0062(9) 0.0012(9)
C9 0.0172(12) 0.0273(13) 0.0200(13) 0.0010(9) 0.0022(10) 0.0012(9)
C10 0.0242(13) 0.0302(13) 0.0150(12) 0.0010(10) 0.0026(10) 0.0005(10)
C11 0.0207(12) 0.0245(12) 0.0212(13) 0.0012(9) 0.0083(10) 0.0010(10)
C12 0.0179(12) 0.0304(14) 0.0254(14) 0.0036(10) 0.0051(10) -0.0012(10)
C13 0.0169(12) 0.0311(13) 0.0188(13) -0.0006(10) 0.0013(10) -0.0033(10)
C14 0.0322(15) 0.0382(16) 0.0268(16) 0.0059(12) 0.0083(12) -0.0058(12)

loop_
_atom_type_symbol
_atom_type_scat_dispersion_real
_atom_type_scat_dispersion_imag
_atom_type_scat_Cromer_Mann_a1
_atom_type_scat_Cromer_Mann_a2
_atom_type_scat_Cromer_Mann_a3
_atom_type_scat_Cromer_Mann_a4
_atom_type_scat_Cromer_Mann_b1
_atom_type_scat_Cromer_Mann_b2
_atom_type_scat_Cromer_Mann_b3
_atom_type_scat_Cromer_Mann_b4
_atom_type_scat_Cromer_Mann_c
_atom_type_scat_source
_atom_type_scat_dispersion_source
H 0.00000 0.00000 0.49300 0.32291 0.14019 0.04081 10.51090 26.12570 3.14236 57.79970 0.0030380000826 'International Tables Volume C Table 6.1.1.4 (pp. 500-502)' 'Henke, Gullikson and Davis, At. Data and Nucl. Data Tables, 1993, 54, 2'
C 0.00347 0.00161 2.31000 1.02000 1.58860 0.86500 20.84390 10.20750 0.56870 51.65120 0.215599998832 'International Tables Volume C Table 6.1.1.4 (pp. 500-502)' 'Henke, Gullikson and Davis, At. Data and Nucl. Data Tables, 1993, 54, 2'
O 0.01158 0.00611 3.04850 2.28680 1.54630 0.86700 13.27710 5.70110 0.32390 32.90890 0.250800013542 'International Tables Volume C Table 6.1.1.4 (pp. 500-502)' 'Henke, Gullikson and Davis, At. Data and Nucl. Data Tables, 1993, 54, 2'
Se -0.08110 2.30834 17.00060 5.81960 3.97310 4.35430 2.40980 0.27260 15.23720 43.81630 2.84089994431 'International Tables Volume C Table 6.1.1.4 (pp. 500-502)' 'Henke, Gullikson and Davis, At. Data and Nucl. Data Tables, 1993, 54, 2'

loop_
_geom_angle_atom_site_label_1
_geom_angle_atom_site_label_2
_geom_angle_atom_site_label_3
_geom_angle
_geom_angle_site_symmetry_1
_geom_angle_site_symmetry_3
_geom_angle_publ_flag
O2 Se1 O1 117.87(9) . . ?
C1 Se1 O1 108.06(9) . . ?
C1 Se1 O2 108.25(9) . . ?
C1 Se1 C8 105.34(10) . . ?
C8 Se1 O1 108.51(9) . . ?
C8 Se1 O2 108.11(9) . . ?
C2 C1 Se1 119.53(18) . . ?
C6 C1 Se1 118.29(17) . . ?
C6 C1 C2 122.2(2) . . ?
C3 C2 C1 118.2(2) . . ?
C4 C3 C2 121.5(2) . . ?
C5 C4 C3 118.4(2) . . ?
C7 C4 C3 121.5(2) . . ?
C7 C4 C5 120.1(2) . . ?
C4 C5 C6 121.6(2) . . ?
C5 C6 C1 118.1(2) . . ?
C9 C8 Se1 117.78(18) . . ?
C13 C8 Se1 119.95(19) . . ?
C13 C8 C9 122.3(2) . . ?
C10 C9 C8 118.4(2) . . ?
C11 C10 C9 121.1(2) . . ?
C12 C11 C10 118.6(2) . . ?
C14 C11 C10 120.8(2) . . ?
C14 C11 C12 120.6(2) . . ?
C11 C12 C13 121.7(2) . . ?
C12 C13 C8 118.0(2) . . ?

loop_
_geom_bond_atom_site_label_1
_geom_bond_atom_site_label_2
_geom_bond_distance
_geom_bond_site_symmetry_2
_geom_bond_publ_flag
Se1 O1 1.6274(16) . ?
Se1 O2 1.6202(16) . ?
Se1 C1 1.904(2) . ?
Se1 C8 1.914(2) . ?
C1 C2 1.395(3) . ?
C1 C6 1.390(3) . ?
C2 C3 1.381(3) . ?
C3 C4 1.398(3) . ?
C4 C7 1.496(3) . ?
C5 C4 1.397(3) . ?
C6 C5 1.383(3) . ?
C8 C9 1.381(3) . ?
C8 C13 1.385(3) . ?
C9 C10 1.385(4) . ?
C11 C10 1.395(3) . ?
C11 C12 1.382(4) . ?
C11 C14 1.503(4) . ?
C13 C12 1.387(4) . ?
